data_1575768
loop_
_publ_author_name
'Glok, Eduard'
'Werner, Luis'
'Radius, Udo'

_publ_section_title
;
 N-Heterocyclic silylene complexes of nickel(0).
;
_journal_issue 39
_journal_name_full 'Dalton transactions (Cambridge, England : 2003)'
_journal_page_first 14846
_journal_page_last 14861
_journal_paper_doi 10.1039/d5dt01887k
_journal_volume 54
_journal_year 2025
_chemical_formula_moiety 'C51 H68 N6 Ni Si2'
_chemical_formula_sum 'C51 H68 N6 Ni Si2'
_chemical_formula_weight 880.00
_space_group_crystal_system triclinic
_space_group_IT_number 2
_space_group_name_Hall '-P 1'
_space_group_name_H-M_alt 'P -1'
_atom_sites_solution_hydrogens geom
_atom_sites_solution_primary dual
_atom_sites_solution_secondary difmap
_audit_creation_method SHELXL-2018/3
_audit_update_record
;
2025-08-07 deposited with the CCDC.	2025-09-12 downloaded from the CCDC.
;
_cell_angle_alpha 77.6870(10)
_cell_angle_beta 83.4680(10)
_cell_angle_gamma 64.1350(10)
_cell_formula_units_Z 2
_cell_length_a 12.7131(2)
_cell_length_b 12.8467(2)
_cell_length_c 17.0996(3)
_cell_measurement_reflns_used 33118
_cell_measurement_temperature 100.0(3)
_cell_measurement_theta_max 77.4500
_cell_measurement_theta_min 2.6490
_cell_volume 2454.48(7)
_computing_cell_refinement 'CrysAlisPro 1.171.40.53 (Rigaku OD, 2019)'
_computing_data_collection 'CrysAlisPro 1.171.40.53 (Rigaku OD, 2019)'
_computing_data_reduction 'CrysAlisPro 1.171.40.53 (Rigaku OD, 2019)'
_computing_molecular_graphics 'ShelXLe (Huebschle et all, 2011)'
_computing_publication_material 'SHELXL-2014/6 (Sheldrick, 2014)'
_computing_structure_refinement 'SHELXL-2018/3 (Sheldrick, 2018)'
_computing_structure_solution 'SHELXT 2014/5 (Sheldrick, 2014)'
_diffrn_ambient_temperature 100(2)
_diffrn_detector_area_resol_mean 10.0000
_diffrn_measured_fraction_theta_full 0.999
_diffrn_measured_fraction_theta_max 0.980
_diffrn_measurement_device_type 'XtaLAB Synergy, Dualflex, HyPix'
_diffrn_measurement_method '\w scans'
_diffrn_radiation_type CuK\a
_diffrn_radiation_wavelength 1.54184
_diffrn_reflns_av_R_equivalents 0.0399
_diffrn_reflns_av_unetI/netI 0.0309
_diffrn_reflns_Laue_measured_fraction_full 0.999
_diffrn_reflns_Laue_measured_fraction_max 0.980
_diffrn_reflns_limit_h_max 16
_diffrn_reflns_limit_h_min -16
_diffrn_reflns_limit_k_max 16
_diffrn_reflns_limit_k_min -13
_diffrn_reflns_limit_l_max 21
_diffrn_reflns_limit_l_min -21
_diffrn_reflns_number 50521
_diffrn_reflns_point_group_measured_fraction_full 0.999
_diffrn_reflns_point_group_measured_fraction_max 0.980
_diffrn_reflns_theta_full 72.000
_diffrn_reflns_theta_max 77.597
_diffrn_reflns_theta_min 2.646
_diffrn_source 'micro-focus sealed X-ray tube'
_exptl_absorpt_coefficient_mu 1.334
_exptl_absorpt_correction_T_max 1.000
_exptl_absorpt_correction_T_min 0.334
_exptl_absorpt_correction_type gaussian
_exptl_absorpt_process_details
;
CrysAlisPro 1.171.41.73a (Rigaku Oxford Diffraction, 2020)
Numerical absorption correction based on gaussian integration over
a multifaceted crystal model
Empirical absorption correction using spherical harmonics,
implemented in SCALE3 ABSPACK scaling algorithm.
;
_exptl_crystal_colour red
_exptl_crystal_density_diffrn 1.191
_exptl_crystal_description block
_exptl_crystal_F_000 944
_exptl_crystal_size_max 0.480
_exptl_crystal_size_mid 0.390
_exptl_crystal_size_min 0.140
_refine_diff_density_max 0.491
_refine_diff_density_min -0.499
_refine_diff_density_rms 0.049
_refine_ls_extinction_method none
_refine_ls_goodness_of_fit_ref 1.050
_refine_ls_hydrogen_treatment constr
_refine_ls_matrix_type full
_refine_ls_number_parameters 559
_refine_ls_number_reflns 10234
_refine_ls_number_restraints 0
_refine_ls_restrained_S_all 1.050
_refine_ls_R_factor_all 0.0409
_refine_ls_R_factor_gt 0.0376
_refine_ls_shift/su_max 0.001
_refine_ls_shift/su_mean 0.000
_refine_ls_structure_factor_coef Fsqd
_refine_ls_weighting_details 'w=1/[\s^2^(Fo^2^)+(0.0511P)^2^+0.9947P] where P=(Fo^2^+2Fc^2^)/3'
_refine_ls_weighting_scheme calc
_refine_ls_wR_factor_gt 0.0999
_refine_ls_wR_factor_ref 0.1020
_reflns_Friedel_coverage 0.000
_reflns_number_gt 9283
_reflns_number_total 10234
_reflns_threshold_expression 'I > 2\s(I)'
_cod_data_source_file d5dt01887k2.cif
_cod_data_source_block compound_6
_cod_depositor_comments 'Adding full bibliography for 1575761--1575772.cif.'
_cod_database_code 1575768
_shelx_shelxl_version_number 2018/3
_shelx_space_group_comment
;
The symmetry employed for this shelxl refinement is uniquely defined
by the following loop, which should always be used as a source of
symmetry information in preference to the above space-group names.
They are only intended as comments.
;
_shelx_estimated_absorpt_t_min 0.567
_shelx_estimated_absorpt_t_max 0.835

loop_
_space_group_symop_operation_xyz
'x, y, z'
'-x, -y, -z'

loop_
_atom_site_label
_atom_site_type_symbol
_atom_site_fract_x
_atom_site_fract_y
_atom_site_fract_z
_atom_site_U_iso_or_equiv
_atom_site_adp_type
_atom_site_occupancy
_atom_site_site_symmetry_order
_atom_site_calc_flag
_atom_site_refinement_flags_posn
_atom_site_refinement_flags_adp
_atom_site_refinement_flags_occupancy
_atom_site_disorder_assembly
_atom_site_disorder_group
Ni01 Ni 0.70209(2) 0.70450(2) 0.71162(2) 0.02099(7) Uani 1 1 d . . . . .
Si02 Si 0.53035(3) 0.82606(3) 0.73694(2) 0.02244(9) Uani 1 1 d . . . . .
Si03 Si 0.78253(3) 0.60656(3) 0.82187(2) 0.02197(9) Uani 1 1 d . . . . .
N004 N 0.82963(11) 0.77317(10) 0.56853(8) 0.0246(2) Uani 1 1 d . . . . .
N005 N 0.82572(11) 0.46004(10) 0.87255(8) 0.0259(3) Uani 1 1 d . . . . .
N006 N 0.77424(11) 0.64494(11) 0.54979(8) 0.0263(3) Uani 1 1 d . . . . .
N007 N 0.80647(11) 0.64033(10) 0.91032(8) 0.0272(3) Uani 1 1 d . . . . .
N008 N 0.40024(11) 0.81596(11) 0.77573(8) 0.0285(3) Uani 1 1 d . . . . .
N009 N 0.45961(11) 0.97670(10) 0.74068(9) 0.0282(3) Uani 1 1 d . . . . .
C00A C 0.77362(12) 0.70604(12) 0.60598(9) 0.0233(3) Uani 1 1 d . . . . .
C00B C 0.85881(13) 0.35717(12) 0.83824(9) 0.0236(3) Uani 1 1 d . . . . .
C00C C 0.92753(13) 0.15236(13) 0.77454(9) 0.0263(3) Uani 1 1 d . . . . .
C00D C 0.48918(12) 1.06721(12) 0.69331(10) 0.0274(3) Uani 1 1 d . . . . .
C00E C 0.97751(13) 0.28936(12) 0.82302(9) 0.0251(3) Uani 1 1 d . . . . .
C00F C 1.00995(13) 0.18799(12) 0.79121(10) 0.0263(3) Uani 1 1 d . . . . .
H00F H 1.090371 0.142175 0.780669 0.032 Uiso 1 1 calc R U . . .
C00G C 0.77421(13) 0.32300(13) 0.82191(9) 0.0270(3) Uani 1 1 d . . . . .
C00H C 0.85489(13) 0.84562(13) 0.61318(10) 0.0270(3) Uani 1 1 d . . . . .
H00H H 0.817044 0.838409 0.667385 0.032 Uiso 1 1 calc R U . . .
C00I C 0.81085(13) 0.22062(14) 0.79070(10) 0.0287(3) Uani 1 1 d . . . . .
H00I H 0.753763 0.196699 0.780085 0.034 Uiso 1 1 calc R U . . .
C00J C 0.86518(14) 0.75409(13) 0.49036(10) 0.0295(3) Uani 1 1 d . . . . .
C00K C 0.54253(14) 1.12024(13) 0.72828(10) 0.0300(3) Uani 1 1 d . . . . .
C00L C 0.38603(13) 0.63801(13) 0.85225(11) 0.0311(3) Uani 1 1 d . . . . .
C00M C 0.80554(14) 0.74644(13) 0.92574(9) 0.0280(3) Uani 1 1 d . . . . .
C00N C 0.83068(15) 0.67243(14) 0.47887(10) 0.0316(3) Uani 1 1 d . . . . .
C00O C 0.71103(15) 0.81927(14) 0.96833(10) 0.0330(3) Uani 1 1 d . . . . .
C00P C 0.37114(12) 0.71877(13) 0.78039(10) 0.0287(3) Uani 1 1 d . . . . .
C00Q C 0.90263(15) 0.77097(13) 0.90296(9) 0.0311(3) Uani 1 1 d . . . . .
C00R C 0.45923(14) 1.10400(13) 0.61292(11) 0.0333(4) Uani 1 1 d . . . . .
C00S C 0.73797(14) 0.54764(14) 0.56657(10) 0.0305(3) Uani 1 1 d . . . . .
H00S H 0.708108 0.543945 0.516069 0.037 Uiso 1 1 calc R U . . .
C00T C 0.35797(14) 0.54354(14) 0.85476(11) 0.0351(4) Uani 1 1 d . . . . .
H00T H 0.366507 0.488967 0.903479 0.042 Uiso 1 1 calc R U . . .
C00U C 1.06971(14) 0.32434(14) 0.84059(12) 0.0359(4) Uani 1 1 d . . . . .
H00A H 1.142689 0.282417 0.812154 0.054 Uiso 1 1 calc R U . . .
H00B H 1.082939 0.304057 0.898320 0.054 Uiso 1 1 calc R U . . .
H00C H 1.043567 0.409351 0.822749 0.054 Uiso 1 1 calc R U . . .
C00V C 0.53567(15) 1.25005(13) 0.60052(11) 0.0336(4) Uani 1 1 d . . . . .
C00W C 0.84284(16) 0.54275(14) 0.97304(10) 0.0338(4) Uani 1 1 d . . . . .
H00W H 0.858266 0.546640 1.025159 0.041 Uiso 1 1 calc R U . . .
C00X C 0.64066(14) 0.56726(14) 0.62994(10) 0.0302(3) Uani 1 1 d . . . . .
H00D H 0.573134 0.641239 0.611647 0.045 Uiso 1 1 calc R U . . .
H00E H 0.668317 0.571266 0.679948 0.045 Uiso 1 1 calc R U . . .
H00G H 0.617737 0.501947 0.639113 0.045 Uiso 1 1 calc R U . . .
C00Y C 0.96309(15) 0.04306(14) 0.73926(11) 0.0343(4) Uani 1 1 d . . . . .
H00J H 0.954582 0.065119 0.681041 0.051 Uiso 1 1 calc R U . . .
H00K H 0.912956 0.003394 0.762114 0.051 Uiso 1 1 calc R U . . .
H00L H 1.044782 -0.010185 0.751741 0.051 Uiso 1 1 calc R U . . .
C00Z C 0.32673(13) 0.70695(14) 0.71338(11) 0.0334(4) Uani 1 1 d . . . . .
C010 C 0.56372(14) 1.21185(14) 0.68065(11) 0.0324(3) Uani 1 1 d . . . . .
H010 H 0.598711 1.249534 0.704005 0.039 Uiso 1 1 calc R U . . .
C011 C 0.85370(16) 0.44366(14) 0.95237(10) 0.0333(3) Uani 1 1 d . . . . .
H011 H 0.877810 0.370151 0.988061 0.040 Uiso 1 1 calc R U . . .
C012 C 0.90541(17) 0.86777(15) 0.92605(10) 0.0374(4) Uani 1 1 d . . . . .
H012 H 0.971151 0.885021 0.910908 0.045 Uiso 1 1 calc R U . . .
C013 C 1.00341(15) 0.69482(15) 0.85549(10) 0.0356(4) Uani 1 1 d . . . . .
H01A H 0.977108 0.701414 0.802216 0.053 Uiso 1 1 calc R U . . .
H01B H 1.032468 0.612718 0.883216 0.053 Uiso 1 1 calc R U . . .
H01C H 1.066258 0.720757 0.850121 0.053 Uiso 1 1 calc R U . . .
C014 C 0.71842(17) 0.91435(14) 0.99063(11) 0.0389(4) Uani 1 1 d . . . . .
H014 H 0.655478 0.963364 1.020516 0.047 Uiso 1 1 calc R U . . .
C015 C 0.31817(14) 0.52716(14) 0.78843(12) 0.0367(4) Uani 1 1 d . . . . .
C016 C 0.60308(16) 0.79764(16) 0.98753(12) 0.0421(4) Uani 1 1 d . . . . .
H01D H 0.563339 0.812000 0.937851 0.063 Uiso 1 1 calc R U . . .
H01E H 0.550421 0.850878 1.022630 0.063 Uiso 1 1 calc R U . . .
H01F H 0.625112 0.715935 1.014622 0.063 Uiso 1 1 calc R U . . .
C017 C 0.30203(14) 0.61012(15) 0.71834(12) 0.0374(4) Uani 1 1 d . . . . .
H017 H 0.273414 0.600545 0.672649 0.045 Uiso 1 1 calc R U . . .
C018 C 0.98541(15) 0.79673(16) 0.62632(11) 0.0359(4) Uani 1 1 d . . . . .
H01G H 1.025320 0.810206 0.575288 0.054 Uiso 1 1 calc R U . . .
H01H H 1.016161 0.712078 0.647567 0.054 Uiso 1 1 calc R U . . .
H01I H 0.998829 0.836416 0.664573 0.054 Uiso 1 1 calc R U . . .
C019 C 0.48368(16) 1.19496(14) 0.56720(11) 0.0370(4) Uani 1 1 d . . . . .
H019 H 0.464395 1.219694 0.512200 0.044 Uiso 1 1 calc R U . . .
C01A C 0.64636(14) 0.39274(16) 0.83981(12) 0.0371(4) Uani 1 1 d . . . . .
H01J H 0.600730 0.356151 0.823873 0.056 Uiso 1 1 calc R U . . .
H01K H 0.620759 0.473475 0.809897 0.056 Uiso 1 1 calc R U . . .
H01L H 0.634473 0.393946 0.897312 0.056 Uiso 1 1 calc R U . . .
C01B C 0.43257(17) 0.65161(15) 0.92429(11) 0.0389(4) Uani 1 1 d . . . . .
H01M H 0.515410 0.635009 0.914963 0.058 Uiso 1 1 calc R U . . .
H01N H 0.424097 0.596396 0.971105 0.058 Uiso 1 1 calc R U . . .
H01O H 0.388637 0.732305 0.933910 0.058 Uiso 1 1 calc R U . . .
C01C C 0.31246(14) 0.92303(14) 0.79162(12) 0.0374(4) Uani 1 1 d . . . . .
H01P H 0.237600 0.931935 0.813644 0.045 Uiso 1 1 calc R U . . .
C01D C 0.34507(14) 1.01142(14) 0.77256(12) 0.0379(4) Uani 1 1 d . . . . .
H01Q H 0.295850 1.089574 0.779829 0.045 Uiso 1 1 calc R U . . .
C01E C 0.40085(19) 1.04664(16) 0.57621(13) 0.0469(5) Uani 1 1 d . . . . .
H01R H 0.376603 1.089933 0.521961 0.070 Uiso 1 1 calc R U . . .
H01S H 0.332077 1.047548 0.608943 0.070 Uiso 1 1 calc R U . . .
H01T H 0.455895 0.965112 0.573851 0.070 Uiso 1 1 calc R U . . .
C01F C 0.80044(16) 0.97607(14) 0.57567(12) 0.0393(4) Uani 1 1 d . . . . .
H01U H 0.843824 0.989358 0.526312 0.059 Uiso 1 1 calc R U . . .
H01V H 0.803812 1.022242 0.613357 0.059 Uiso 1 1 calc R U . . .
H01W H 0.718741 1.000374 0.563257 0.059 Uiso 1 1 calc R U . . .
C01G C 0.91961(16) 0.82097(15) 0.43148(10) 0.0352(4) Uani 1 1 d . . . . .
H01X H 0.940550 0.788449 0.382107 0.053 Uiso 1 1 calc R U . . .
H01Y H 0.990129 0.814502 0.454099 0.053 Uiso 1 1 calc R U . . .
H01Z H 0.863942 0.903930 0.419520 0.053 Uiso 1 1 calc R U . . .
C01H C 0.81472(18) 0.93934(14) 0.97050(11) 0.0406(4) Uani 1 1 d . . . . .
C01I C 0.8398(2) 0.62247(18) 0.40567(11) 0.0441(4) Uani 1 1 d . . . . .
H013 H 0.761338 0.640907 0.389236 0.066 Uiso 1 1 calc R U . . .
H015 H 0.885232 0.536908 0.417492 0.066 Uiso 1 1 calc R U . . .
H016 H 0.878977 0.656854 0.362312 0.066 Uiso 1 1 calc R U . . .
C01J C 0.30308(17) 0.79835(16) 0.63767(12) 0.0422(4) Uani 1 1 d . . . . .
H018 H 0.269250 0.777250 0.598172 0.063 Uiso 1 1 calc R U . . .
H020 H 0.376493 0.801756 0.616009 0.063 Uiso 1 1 calc R U . . .
H021 H 0.248118 0.875387 0.649666 0.063 Uiso 1 1 calc R U . . .
C01K C 0.5768(2) 1.07785(18) 0.81473(11) 0.0458(4) Uani 1 1 d . . . . .
H022 H 0.646054 1.002305 0.820172 0.069 Uiso 1 1 calc R U . . .
H023 H 0.512119 1.067946 0.847376 0.069 Uiso 1 1 calc R U . . .
H024 H 0.594504 1.135720 0.832900 0.069 Uiso 1 1 calc R U . . .
C01L C 0.84312(16) 0.43167(15) 0.59229(13) 0.0410(4) Uani 1 1 d . . . . .
H025 H 0.905057 0.421040 0.550894 0.062 Uiso 1 1 calc R U . . .
H026 H 0.819984 0.366666 0.599790 0.062 Uiso 1 1 calc R U . . .
H027 H 0.872022 0.432638 0.642755 0.062 Uiso 1 1 calc R U . . .
C01M C 0.5594(2) 1.35002(17) 0.55127(13) 0.0505(5) Uani 1 1 d . . . . .
H028 H 0.542234 1.359270 0.495112 0.076 Uiso 1 1 calc R U . . .
H029 H 0.641796 1.332954 0.555587 0.076 Uiso 1 1 calc R U . . .
H02A H 0.509712 1.422879 0.571063 0.076 Uiso 1 1 calc R U . . .
C01N C 0.29245(19) 0.42229(18) 0.79146(15) 0.0515(5) Uani 1 1 d . . . . .
H02B H 0.224241 0.445799 0.759013 0.077 Uiso 1 1 calc R U . . .
H02C H 0.276158 0.392626 0.847019 0.077 Uiso 1 1 calc R U . . .
H02D H 0.360226 0.360321 0.770315 0.077 Uiso 1 1 calc R U . . .
C01O C 0.8227(3) 1.04084(18) 0.99657(14) 0.0590(6) Uani 1 1 d . . . . .
H02E H 0.855338 1.081241 0.952460 0.088 Uiso 1 1 calc R U . . .
H02F H 0.873441 1.010986 1.042846 0.088 Uiso 1 1 calc R U . . .
H02G H 0.744444 1.096131 1.011318 0.088 Uiso 1 1 calc R U . . .

loop_
_atom_site_aniso_label
_atom_site_aniso_U_11
_atom_site_aniso_U_22
_atom_site_aniso_U_33
_atom_site_aniso_U_23
_atom_site_aniso_U_13
_atom_site_aniso_U_12
Ni01 0.01993(12) 0.02017(12) 0.02019(13) -0.00215(9) -0.00323(9) -0.00610(9)
Si02 0.01922(17) 0.01891(17) 0.0258(2) -0.00049(14) -0.00300(14) -0.00607(14)
Si03 0.02188(18) 0.02004(18) 0.01964(19) -0.00362(14) -0.00346(14) -0.00424(14)
N004 0.0272(6) 0.0248(6) 0.0232(6) -0.0054(5) 0.0009(5) -0.0124(5)
N005 0.0300(6) 0.0222(6) 0.0221(6) -0.0040(5) -0.0043(5) -0.0071(5)
N006 0.0341(6) 0.0258(6) 0.0222(6) -0.0053(5) -0.0017(5) -0.0150(5)
N007 0.0335(6) 0.0209(6) 0.0224(6) -0.0040(5) -0.0058(5) -0.0059(5)
N008 0.0228(6) 0.0215(6) 0.0367(7) -0.0016(5) 0.0000(5) -0.0071(5)
N009 0.0224(6) 0.0206(6) 0.0381(7) -0.0024(5) -0.0002(5) -0.0073(5)
C00A 0.0264(7) 0.0208(6) 0.0227(7) -0.0029(5) -0.0040(5) -0.0096(5)
C00B 0.0276(7) 0.0205(6) 0.0208(7) -0.0025(5) -0.0029(5) -0.0083(5)
C00C 0.0321(7) 0.0244(7) 0.0249(7) -0.0048(6) -0.0015(6) -0.0140(6)
C00D 0.0217(6) 0.0184(6) 0.0381(9) -0.0016(6) -0.0040(6) -0.0056(5)
C00E 0.0250(7) 0.0224(7) 0.0282(7) -0.0036(6) -0.0045(6) -0.0098(5)
C00F 0.0234(7) 0.0224(7) 0.0317(8) -0.0055(6) -0.0016(6) -0.0078(5)
C00G 0.0248(7) 0.0292(7) 0.0252(7) -0.0026(6) -0.0009(6) -0.0110(6)
C00H 0.0293(7) 0.0275(7) 0.0284(8) -0.0087(6) 0.0006(6) -0.0145(6)
C00I 0.0282(7) 0.0332(8) 0.0302(8) -0.0058(6) -0.0025(6) -0.0175(6)
C00J 0.0350(8) 0.0291(7) 0.0243(8) -0.0051(6) 0.0023(6) -0.0140(6)
C00K 0.0308(7) 0.0265(7) 0.0323(8) -0.0047(6) -0.0034(6) -0.0116(6)
C00L 0.0227(7) 0.0257(7) 0.0385(9) -0.0010(6) 0.0045(6) -0.0078(6)
C00M 0.0353(8) 0.0211(7) 0.0218(7) -0.0044(5) -0.0091(6) -0.0047(6)
C00N 0.0411(9) 0.0319(8) 0.0233(8) -0.0069(6) 0.0009(6) -0.0165(7)
C00O 0.0372(8) 0.0265(7) 0.0259(8) -0.0065(6) -0.0088(7) -0.0023(6)
C00P 0.0193(6) 0.0232(7) 0.0394(9) -0.0008(6) 0.0007(6) -0.0076(5)
C00Q 0.0404(8) 0.0255(7) 0.0224(7) -0.0017(6) -0.0086(6) -0.0085(6)
C00R 0.0331(8) 0.0226(7) 0.0443(10) 0.0032(7) -0.0175(7) -0.0123(6)
C00S 0.0388(8) 0.0293(7) 0.0304(8) -0.0082(6) -0.0022(7) -0.0195(7)
C00T 0.0259(7) 0.0270(7) 0.0456(10) 0.0022(7) 0.0052(7) -0.0105(6)
C00U 0.0272(7) 0.0295(8) 0.0538(11) -0.0129(7) -0.0067(7) -0.0109(6)
C00V 0.0391(8) 0.0233(7) 0.0401(9) 0.0038(6) -0.0146(7) -0.0158(6)
C00W 0.0481(9) 0.0252(7) 0.0210(7) -0.0014(6) -0.0101(7) -0.0080(7)
C00X 0.0367(8) 0.0298(7) 0.0300(8) -0.0045(6) -0.0042(6) -0.0191(6)
C00Y 0.0417(9) 0.0312(8) 0.0368(9) -0.0118(7) 0.0024(7) -0.0199(7)
C00Z 0.0229(7) 0.0319(8) 0.0420(10) 0.0008(7) -0.0030(6) -0.0115(6)
C010 0.0359(8) 0.0281(7) 0.0378(9) -0.0047(7) -0.0080(7) -0.0166(6)
C011 0.0458(9) 0.0254(7) 0.0227(8) -0.0008(6) -0.0087(7) -0.0093(7)
C012 0.0532(10) 0.0319(8) 0.0284(8) -0.0021(7) -0.0094(7) -0.0186(8)
C013 0.0376(9) 0.0350(8) 0.0303(9) -0.0071(7) -0.0029(7) -0.0110(7)
C014 0.0502(10) 0.0248(7) 0.0296(9) -0.0089(6) -0.0091(7) -0.0011(7)
C015 0.0248(7) 0.0314(8) 0.0542(11) -0.0048(7) 0.0038(7) -0.0149(6)
C016 0.0362(9) 0.0413(9) 0.0383(10) -0.0141(8) -0.0010(7) -0.0039(7)
C017 0.0279(8) 0.0384(9) 0.0489(11) -0.0048(8) -0.0027(7) -0.0177(7)
C018 0.0317(8) 0.0405(9) 0.0374(9) -0.0099(7) -0.0039(7) -0.0151(7)
C019 0.0464(9) 0.0271(8) 0.0391(9) 0.0080(7) -0.0223(8) -0.0184(7)
C01A 0.0264(8) 0.0406(9) 0.0430(10) -0.0105(8) 0.0032(7) -0.0126(7)
C01B 0.0444(9) 0.0317(8) 0.0342(9) -0.0008(7) 0.0022(7) -0.0132(7)
C01C 0.0229(7) 0.0260(8) 0.0550(11) -0.0051(7) 0.0072(7) -0.0057(6)
C01D 0.0244(7) 0.0234(7) 0.0583(12) -0.0068(7) 0.0047(7) -0.0050(6)
C01E 0.0584(11) 0.0365(9) 0.0544(12) 0.0107(8) -0.0315(10) -0.0293(9)
C01F 0.0433(9) 0.0271(8) 0.0487(11) -0.0082(7) -0.0093(8) -0.0134(7)
C01G 0.0444(9) 0.0327(8) 0.0284(8) -0.0046(7) 0.0067(7) -0.0183(7)
C01H 0.0634(12) 0.0257(8) 0.0289(9) -0.0046(6) -0.0134(8) -0.0127(8)
C01I 0.0646(12) 0.0495(10) 0.0282(9) -0.0156(8) 0.0062(8) -0.0311(9)
C01J 0.0426(9) 0.0413(9) 0.0444(11) 0.0055(8) -0.0128(8) -0.0226(8)
C01K 0.0660(13) 0.0501(11) 0.0326(9) -0.0031(8) -0.0045(9) -0.0363(10)
C01L 0.0443(10) 0.0276(8) 0.0523(11) -0.0105(8) 0.0057(8) -0.0164(7)
C01M 0.0793(14) 0.0400(10) 0.0466(11) 0.0116(8) -0.0275(10) -0.0412(10)
C01N 0.0486(11) 0.0423(10) 0.0725(15) -0.0078(10) 0.0068(10) -0.0307(9)
C01O 0.1024(19) 0.0376(10) 0.0428(12) -0.0135(9) -0.0095(12) -0.0305(11)

loop_
_atom_type_symbol
_atom_type_description
_atom_type_scat_dispersion_real
_atom_type_scat_dispersion_imag
_atom_type_scat_source
C C 0.0181 0.0091 'International Tables Vol C Tables 4.2.6.8 and 6.1.1.4'
H H 0.0000 0.0000 'International Tables Vol C Tables 4.2.6.8 and 6.1.1.4'
N N 0.0311 0.0180 'International Tables Vol C Tables 4.2.6.8 and 6.1.1.4'
Si Si 0.2541 0.3302 'International Tables Vol C Tables 4.2.6.8 and 6.1.1.4'
Ni Ni -3.0029 0.5091 'International Tables Vol C Tables 4.2.6.8 and 6.1.1.4'

loop_
_geom_angle_atom_site_label_1
_geom_angle_atom_site_label_2
_geom_angle_atom_site_label_3
_geom_angle
_geom_angle_site_symmetry_1
_geom_angle_site_symmetry_3
_geom_angle_publ_flag
C00A Ni01 Si03 127.98(4) . . ?
C00A Ni01 Si02 123.28(4) . . ?
Si03 Ni01 Si02 108.073(18) . . ?
N009 Si02 N008 87.67(6) . . ?
N009 Si02 Ni01 136.49(5) . . ?
N008 Si02 Ni01 135.43(4) . . ?
N007 Si03 N005 87.91(6) . . ?
N007 Si03 Ni01 135.64(4) . . ?
N005 Si03 Ni01 135.25(5) . . ?
C00A N004 C00J 111.76(12) . . ?
C00A N004 C00H 119.99(12) . . ?
C00J N004 C00H 128.00(12) . . ?
C011 N005 C00B 117.73(12) . . ?
C011 N005 Si03 113.05(10) . . ?
C00B N005 Si03 127.65(10) . . ?
C00A N006 C00N 111.61(12) . . ?
C00A N006 C00S 123.68(13) . . ?
C00N N006 C00S 123.95(13) . . ?
C00W N007 C00M 116.38(13) . . ?
C00W N007 Si03 112.78(10) . . ?
C00M N007 Si03 130.53(10) . . ?
C01C N008 C00P 118.79(13) . . ?
C01C N008 Si02 113.19(10) . . ?
C00P N008 Si02 127.26(10) . . ?
C01D N009 C00D 117.16(12) . . ?
C01D N009 Si02 113.12(10) . . ?
C00D N009 Si02 126.23(10) . . ?
N006 C00A N004 103.87(12) . . ?
N006 C00A Ni01 127.92(11) . . ?
N004 C00A Ni01 128.13(11) . . ?
C00G C00B C00E 120.24(13) . . ?
C00G C00B N005 120.63(13) . . ?
C00E C00B N005 119.11(13) . . ?
C00I C00C C00F 118.01(13) . . ?
C00I C00C C00Y 120.60(14) . . ?
C00F C00C C00Y 121.39(14) . . ?
C00R C00D C00K 121.01(14) . . ?
C00R C00D N009 118.61(14) . . ?
C00K C00D N009 120.32(15) . . ?
C00F C00E C00B 119.15(13) . . ?
C00F C00E C00U 119.86(13) . . ?
C00B C00E C00U 120.99(13) . . ?
C00C C00F C00E 121.62(13) . . ?
C00C C00F H00F 119.2 . . ?
C00E C00F H00F 119.2 . . ?
C00I C00G C00B 118.55(13) . . ?
C00I C00G C01A 120.24(14) . . ?
C00B C00G C01A 121.18(14) . . ?
N004 C00H C018 110.92(12) . . ?
N004 C00H C01F 112.58(13) . . ?
C018 C00H C01F 113.21(13) . . ?
N004 C00H H00H 106.5 . . ?
C018 C00H H00H 106.5 . . ?
C01F C00H H00H 106.5 . . ?
C00C C00I C00G 122.43(14) . . ?
C00C C00I H00I 118.8 . . ?
C00G C00I H00I 118.8 . . ?
C00N C00J N004 106.14(13) . . ?
C00N C00J C01G 128.69(15) . . ?
N004 C00J C01G 124.94(14) . . ?
C010 C00K C00D 118.00(15) . . ?
C010 C00K C01K 121.55(15) . . ?
C00D C00K C01K 120.45(15) . . ?
C00T C00L C00P 118.34(17) . . ?
C00T C00L C01B 120.88(15) . . ?
C00P C00L C01B 120.78(15) . . ?
C00Q C00M C00O 120.96(15) . . ?
C00Q C00M N007 119.43(14) . . ?
C00O C00M N007 119.45(15) . . ?
C00J C00N N006 106.62(13) . . ?
C00J C00N C01I 130.01(15) . . ?
N006 C00N C01I 123.26(14) . . ?
C014 C00O C00M 118.29(17) . . ?
C014 C00O C016 120.90(16) . . ?
C00M C00O C016 120.79(15) . . ?
C00Z C00P C00L 120.90(14) . . ?
C00Z C00P N008 119.45(14) . . ?
C00L C00P N008 119.64(15) . . ?
C00M C00Q C012 118.54(16) . . ?
C00M C00Q C013 121.36(14) . . ?
C012 C00Q C013 120.09(16) . . ?
C00D C00R C019 119.00(14) . . ?
C00D C00R C01E 120.41(15) . . ?
C019 C00R C01E 120.59(16) . . ?
N006 C00S C00X 111.45(12) . . ?
N006 C00S C01L 109.64(13) . . ?
C00X C00S C01L 110.76(14) . . ?
N006 C00S H00S 108.3 . . ?
C00X C00S H00S 108.3 . . ?
C01L C00S H00S 108.3 . . ?
C015 C00T C00L 121.96(16) . . ?
C015 C00T H00T 119.0 . . ?
C00L C00T H00T 119.0 . . ?
C00E C00U H00A 109.5 . . ?
C00E C00U H00B 109.5 . . ?
H00A C00U H00B 109.5 . . ?
C00E C00U H00C 109.5 . . ?
H00A C00U H00C 109.5 . . ?
H00B C00U H00C 109.5 . . ?
C010 C00V C019 118.28(15) . . ?
C010 C00V C01M 120.71(15) . . ?
C019 C00V C01M 121.00(16) . . ?
C011 C00W N007 113.52(14) . . ?
C011 C00W H00W 123.2 . . ?
N007 C00W H00W 123.2 . . ?
C00S C00X H00D 109.5 . . ?
C00S C00X H00E 109.5 . . ?
H00D C00X H00E 109.5 . . ?
C00S C00X H00G 109.5 . . ?
H00D C00X H00G 109.5 . . ?
H00E C00X H00G 109.5 . . ?
C00C C00Y H00J 109.5 . . ?
C00C C00Y H00K 109.5 . . ?
H00J C00Y H00K 109.5 . . ?
C00C C00Y H00L 109.5 . . ?
H00J C00Y H00L 109.5 . . ?
H00K C00Y H00L 109.5 . . ?
C017 C00Z C00P 118.63(16) . . ?
C017 C00Z C01J 120.43(17) . . ?
C00P C00Z C01J 120.92(15) . . ?
C00V C010 C00K 122.43(15) . . ?
C00V C010 H010 118.8 . . ?
C00K C010 H010 118.8 . . ?
C00W C011 N005 112.73(14) . . ?
C00W C011 H011 123.6 . . ?
N005 C011 H011 123.6 . . ?
C01H C012 C00Q 121.78(18) . . ?
C01H C012 H012 119.1 . . ?
C00Q C012 H012 119.1 . . ?
C00Q C013 H01A 109.5 . . ?
C00Q C013 H01B 109.5 . . ?
H01A C013 H01B 109.5 . . ?
C00Q C013 H01C 109.5 . . ?
H01A C013 H01C 109.5 . . ?
H01B C013 H01C 109.5 . . ?
C01H C014 C00O 122.03(16) . . ?
C01H C014 H014 119.0 . . ?
C00O C014 H014 119.0 . . ?
C00T C015 C017 118.37(15) . . ?
C00T C015 C01N 121.20(17) . . ?
C017 C015 C01N 120.44(18) . . ?
C00O C016 H01D 109.5 . . ?
C00O C016 H01E 109.5 . . ?
H01D C016 H01E 109.5 . . ?
C00O C016 H01F 109.5 . . ?
H01D C016 H01F 109.5 . . ?
H01E C016 H01F 109.5 . . ?
C015 C017 C00Z 121.73(18) . . ?
C015 C017 H017 119.1 . . ?
C00Z C017 H017 119.1 . . ?
C00H C018 H01G 109.5 . . ?
C00H C018 H01H 109.5 . . ?
H01G C018 H01H 109.5 . . ?
C00H C018 H01I 109.5 . . ?
H01G C018 H01I 109.5 . . ?
H01H C018 H01I 109.5 . . ?
C00V C019 C00R 121.27(16) . . ?
C00V C019 H019 119.4 . . ?
C00R C019 H019 119.4 . . ?
C00G C01A H01J 109.5 . . ?
C00G C01A H01K 109.5 . . ?
H01J C01A H01K 109.5 . . ?
C00G C01A H01L 109.5 . . ?
H01J C01A H01L 109.5 . . ?
H01K C01A H01L 109.5 . . ?
C00L C01B H01M 109.5 . . ?
C00L C01B H01N 109.5 . . ?
H01M C01B H01N 109.5 . . ?
C00L C01B H01O 109.5 . . ?
H01M C01B H01O 109.5 . . ?
H01N C01B H01O 109.5 . . ?
C01D C01C N008 112.96(14) . . ?
C01D C01C H01P 123.5 . . ?
N008 C01C H01P 123.5 . . ?
C01C C01D N009 113.02(14) . . ?
C01C C01D H01Q 123.5 . . ?
N009 C01D H01Q 123.5 . . ?
C00R C01E H01R 109.5 . . ?
C00R C01E H01S 109.5 . . ?
H01R C01E H01S 109.5 . . ?
C00R C01E H01T 109.5 . . ?
H01R C01E H01T 109.5 . . ?
H01S C01E H01T 109.5 . . ?
C00H C01F H01U 109.5 . . ?
C00H C01F H01V 109.5 . . ?
H01U C01F H01V 109.5 . . ?
C00H C01F H01W 109.5 . . ?
H01U C01F H01W 109.5 . . ?
H01V C01F H01W 109.5 . . ?
C00J C01G H01X 109.5 . . ?
C00J C01G H01Y 109.5 . . ?
H01X C01G H01Y 109.5 . . ?
C00J C01G H01Z 109.5 . . ?
H01X C01G H01Z 109.5 . . ?
H01Y C01G H01Z 109.5 . . ?
C014 C01H C012 118.34(16) . . ?
C014 C01H C01O 121.46(19) . . ?
C012 C01H C01O 120.2(2) . . ?
C00N C01I H013 109.5 . . ?
C00N C01I H015 109.5 . . ?
H013 C01I H015 109.5 . . ?
C00N C01I H016 109.5 . . ?
H013 C01I H016 109.5 . . ?
H015 C01I H016 109.5 . . ?
C00Z C01J H018 109.5 . . ?
C00Z C01J H020 109.5 . . ?
H018 C01J H020 109.5 . . ?
C00Z C01J H021 109.5 . . ?
H018 C01J H021 109.5 . . ?
H020 C01J H021 109.5 . . ?
C00K C01K H022 109.5 . . ?
C00K C01K H023 109.5 . . ?
H022 C01K H023 109.5 . . ?
C00K C01K H024 109.5 . . ?
H022 C01K H024 109.5 . . ?
H023 C01K H024 109.5 . . ?
C00S C01L H025 109.5 . . ?
C00S C01L H026 109.5 . . ?
H025 C01L H026 109.5 . . ?
C00S C01L H027 109.5 . . ?
H025 C01L H027 109.5 . . ?
H026 C01L H027 109.5 . . ?
C00V C01M H028 109.5 . . ?
C00V C01M H029 109.5 . . ?
H028 C01M H029 109.5 . . ?
C00V C01M H02A 109.5 . . ?
H028 C01M H02A 109.5 . . ?
H029 C01M H02A 109.5 . . ?
C015 C01N H02B 109.5 . . ?
C015 C01N H02C 109.5 . . ?
H02B C01N H02C 109.5 . . ?
C015 C01N H02D 109.5 . . ?
H02B C01N H02D 109.5 . . ?
H02C C01N H02D 109.5 . . ?
C01H C01O H02E 109.5 . . ?
C01H C01O H02F 109.5 . . ?
H02E C01O H02F 109.5 . . ?
C01H C01O H02G 109.5 . . ?
H02E C01O H02G 109.5 . . ?
H02F C01O H02G 109.5 . . ?

loop_
_geom_bond_atom_site_label_1
_geom_bond_atom_site_label_2
_geom_bond_distance
_geom_bond_site_symmetry_2
_geom_bond_publ_flag
Ni01 C00A 1.9280(15) . ?
Ni01 Si03 2.1183(4) . ?
Ni01 Si02 2.1193(4) . ?
Si02 N009 1.7547(13) . ?
Si02 N008 1.7588(13) . ?
Si03 N007 1.7516(13) . ?
Si03 N005 1.7625(13) . ?
N004 C00A 1.3628(18) . ?
N004 C00J 1.399(2) . ?
N004 C00H 1.4737(18) . ?
N005 C011 1.399(2) . ?
N005 C00B 1.4343(18) . ?
N006 C00A 1.3617(19) . ?
N006 C00N 1.397(2) . ?
N006 C00S 1.4756(19) . ?
N007 C00W 1.4032(19) . ?
N007 C00M 1.4375(19) . ?
N008 C01C 1.401(2) . ?
N008 C00P 1.4339(19) . ?
N009 C01D 1.405(2) . ?
N009 C00D 1.4354(19) . ?
C00B C00G 1.400(2) . ?
C00B C00E 1.401(2) . ?
C00C C00I 1.386(2) . ?
C00C C00F 1.390(2) . ?
C00C C00Y 1.512(2) . ?
C00D C00R 1.394(2) . ?
C00D C00K 1.397(2) . ?
C00E C00F 1.394(2) . ?
C00E C00U 1.505(2) . ?
C00F H00F 0.9500 . ?
C00G C00I 1.393(2) . ?
C00G C01A 1.507(2) . ?
C00H C018 1.521(2) . ?
C00H C01F 1.526(2) . ?
C00H H00H 1.0000 . ?
C00I H00I 0.9500 . ?
C00J C00N 1.357(2) . ?
C00J C01G 1.491(2) . ?
C00K C010 1.392(2) . ?
C00K C01K 1.506(2) . ?
C00L C00T 1.398(2) . ?
C00L C00P 1.400(2) . ?
C00L C01B 1.498(3) . ?
C00M C00Q 1.397(2) . ?
C00M C00O 1.400(2) . ?
C00N C01I 1.495(2) . ?
C00O C014 1.398(2) . ?
C00O C016 1.503(3) . ?
C00P C00Z 1.397(2) . ?
C00Q C012 1.398(2) . ?
C00Q C013 1.505(2) . ?
C00R C019 1.395(2) . ?
C00R C01E 1.506(2) . ?
C00S C00X 1.519(2) . ?
C00S C01L 1.522(2) . ?
C00S H00S 1.0000 . ?
C00T C015 1.383(3) . ?
C00T H00T 0.9500 . ?
C00U H00A 0.9800 . ?
C00U H00B 0.9800 . ?
C00U H00C 0.9800 . ?
C00V C010 1.385(2) . ?
C00V C019 1.389(2) . ?
C00V C01M 1.506(2) . ?
C00W C011 1.339(2) . ?
C00W H00W 0.9500 . ?
C00X H00D 0.9800 . ?
C00X H00E 0.9800 . ?
C00X H00G 0.9800 . ?
C00Y H00J 0.9800 . ?
C00Y H00K 0.9800 . ?
C00Y H00L 0.9800 . ?
C00Z C017 1.394(2) . ?
C00Z C01J 1.509(2) . ?
C010 H010 0.9500 . ?
C011 H011 0.9500 . ?
C012 C01H 1.388(3) . ?
C012 H012 0.9500 . ?
C013 H01A 0.9800 . ?
C013 H01B 0.9800 . ?
C013 H01C 0.9800 . ?
C014 C01H 1.386(3) . ?
C014 H014 0.9500 . ?
C015 C017 1.391(3) . ?
C015 C01N 1.508(2) . ?
C016 H01D 0.9800 . ?
C016 H01E 0.9800 . ?
C016 H01F 0.9800 . ?
C017 H017 0.9500 . ?
C018 H01G 0.9800 . ?
C018 H01H 0.9800 . ?
C018 H01I 0.9800 . ?
C019 H019 0.9500 . ?
C01A H01J 0.9800 . ?
C01A H01K 0.9800 . ?
C01A H01L 0.9800 . ?
C01B H01M 0.9800 . ?
C01B H01N 0.9800 . ?
C01B H01O 0.9800 . ?
C01C C01D 1.338(2) . ?
C01C H01P 0.9500 . ?
C01D H01Q 0.9500 . ?
C01E H01R 0.9800 . ?
C01E H01S 0.9800 . ?
C01E H01T 0.9800 . ?
C01F H01U 0.9800 . ?
C01F H01V 0.9800 . ?
C01F H01W 0.9800 . ?
C01G H01X 0.9800 . ?
C01G H01Y 0.9800 . ?
C01G H01Z 0.9800 . ?
C01H C01O 1.511(2) . ?
C01I H013 0.9800 . ?
C01I H015 0.9800 . ?
C01I H016 0.9800 . ?
C01J H018 0.9800 . ?
C01J H020 0.9800 . ?
C01J H021 0.9800 . ?
C01K H022 0.9800 . ?
C01K H023 0.9800 . ?
C01K H024 0.9800 . ?
C01L H025 0.9800 . ?
C01L H026 0.9800 . ?
C01L H027 0.9800 . ?
C01M H028 0.9800 . ?
C01M H029 0.9800 . ?
C01M H02A 0.9800 . ?
C01N H02B 0.9800 . ?
C01N H02C 0.9800 . ?
C01N H02D 0.9800 . ?
C01O H02E 0.9800 . ?
C01O H02F 0.9800 . ?
C01O H02G 0.9800 . ?

loop_
_geom_torsion_atom_site_label_1
_geom_torsion_atom_site_label_2
_geom_torsion_atom_site_label_3
_geom_torsion_atom_site_label_4
_geom_torsion
_geom_torsion_site_symmetry_1
_geom_torsion_site_symmetry_2
_geom_torsion_site_symmetry_3
_geom_torsion_site_symmetry_4
_geom_torsion_publ_flag
N007 Si03 N005 C011 1.01(12) . . . . ?
Ni01 Si03 N005 C011 -167.37(9) . . . . ?
N007 Si03 N005 C00B -164.24(13) . . . . ?
Ni01 Si03 N005 C00B 27.38(16) . . . . ?
N005 Si03 N007 C00W -1.13(12) . . . . ?
Ni01 Si03 N007 C00W 167.16(9) . . . . ?
N005 Si03 N007 C00M 172.19(14) . . . . ?
Ni01 Si03 N007 C00M -19.51(18) . . . . ?
N009 Si02 N008 C01C -1.71(13) . . . . ?
Ni01 Si02 N008 C01C 171.48(10) . . . . ?
N009 Si02 N008 C00P 168.10(14) . . . . ?
Ni01 Si02 N008 C00P -18.70(18) . . . . ?
N008 Si02 N009 C01D 1.85(13) . . . . ?
Ni01 Si02 N009 C01D -171.22(10) . . . . ?
N008 Si02 N009 C00D -156.32(14) . . . . ?
Ni01 Si02 N009 C00D 30.61(17) . . . . ?
C00N N006 C00A N004 0.63(17) . . . . ?
C00S N006 C00A N004 170.92(13) . . . . ?
C00N N006 C00A Ni01 177.41(11) . . . . ?
C00S N006 C00A Ni01 -12.3(2) . . . . ?
C00J N004 C00A N006 -0.25(16) . . . . ?
C00H N004 C00A N006 -175.02(12) . . . . ?
C00J N004 C00A Ni01 -177.03(11) . . . . ?
C00H N004 C00A Ni01 8.2(2) . . . . ?
C011 N005 C00B C00G 108.37(17) . . . . ?
Si03 N005 C00B C00G -86.98(17) . . . . ?
C011 N005 C00B C00E -70.06(19) . . . . ?
Si03 N005 C00B C00E 94.60(16) . . . . ?
C01D N009 C00D C00R -82.6(2) . . . . ?
Si02 N009 C00D C00R 74.83(17) . . . . ?
C01D N009 C00D C00K 94.85(18) . . . . ?
Si02 N009 C00D C00K -107.76(16) . . . . ?
C00G C00B C00E C00F 0.3(2) . . . . ?
N005 C00B C00E C00F 178.68(13) . . . . ?
C00G C00B C00E C00U -179.67(15) . . . . ?
N005 C00B C00E C00U -1.2(2) . . . . ?
C00I C00C C00F C00E -0.2(2) . . . . ?
C00Y C00C C00F C00E 179.36(15) . . . . ?
C00B C00E C00F C00C -0.3(2) . . . . ?
C00U C00E C00F C00C 179.66(15) . . . . ?
C00E C00B C00G C00I 0.2(2) . . . . ?
N005 C00B C00G C00I -178.21(14) . . . . ?
C00E C00B C00G C01A 178.36(15) . . . . ?
N005 C00B C00G C01A 0.0(2) . . . . ?
C00A N004 C00H C018 110.22(15) . . . . ?
C00J N004 C00H C018 -63.6(2) . . . . ?
C00A N004 C00H C01F -121.76(15) . . . . ?
C00J N004 C00H C01F 64.4(2) . . . . ?
C00F C00C C00I C00G 0.7(2) . . . . ?
C00Y C00C C00I C00G -178.88(15) . . . . ?
C00B C00G C00I C00C -0.7(2) . . . . ?
C01A C00G C00I C00C -178.85(15) . . . . ?
C00A N004 C00J C00N -0.21(18) . . . . ?
C00H N004 C00J C00N 174.03(14) . . . . ?
C00A N004 C00J C01G 174.62(15) . . . . ?
C00H N004 C00J C01G -11.1(3) . . . . ?
C00R C00D C00K C010 0.7(2) . . . . ?
N009 C00D C00K C010 -176.65(14) . . . . ?
C00R C00D C00K C01K -178.67(16) . . . . ?
N009 C00D C00K C01K 4.0(2) . . . . ?
C00W N007 C00M C00Q 94.47(18) . . . . ?
Si03 N007 C00M C00Q -78.66(18) . . . . ?
C00W N007 C00M C00O -81.04(18) . . . . ?
Si03 N007 C00M C00O 105.83(16) . . . . ?
N004 C00J C00N N006 0.57(18) . . . . ?
C01G C00J C00N N006 -173.99(16) . . . . ?
N004 C00J C00N C01I 176.70(18) . . . . ?
C01G C00J C00N C01I 2.1(3) . . . . ?
C00A N006 C00N C00J -0.78(19) . . . . ?
C00S N006 C00N C00J -171.04(14) . . . . ?
C00A N006 C00N C01I -177.23(16) . . . . ?
C00S N006 C00N C01I 12.5(3) . . . . ?
C00Q C00M C00O C014 -2.8(2) . . . . ?
N007 C00M C00O C014 172.65(14) . . . . ?
C00Q C00M C00O C016 175.53(15) . . . . ?
N007 C00M C00O C016 -9.0(2) . . . . ?
C00T C00L C00P C00Z 1.5(2) . . . . ?
C01B C00L C00P C00Z -179.39(15) . . . . ?
C00T C00L C00P N008 -179.39(13) . . . . ?
C01B C00L C00P N008 -0.3(2) . . . . ?
C01C N008 C00P C00Z 86.5(2) . . . . ?
Si02 N008 C00P C00Z -82.81(17) . . . . ?
C01C N008 C00P C00L -92.62(18) . . . . ?
Si02 N008 C00P C00L 98.07(17) . . . . ?
C00O C00M C00Q C012 2.2(2) . . . . ?
N007 C00M C00Q C012 -173.22(14) . . . . ?
C00O C00M C00Q C013 -178.55(15) . . . . ?
N007 C00M C00Q C013 6.0(2) . . . . ?
C00K C00D C00R C019 0.2(2) . . . . ?
N009 C00D C00R C019 177.62(15) . . . . ?
C00K C00D C00R C01E -179.50(16) . . . . ?
N009 C00D C00R C01E -2.1(2) . . . . ?
C00A N006 C00S C00X 33.2(2) . . . . ?
C00N N006 C00S C00X -157.70(15) . . . . ?
C00A N006 C00S C01L -89.80(18) . . . . ?
C00N N006 C00S C01L 79.31(19) . . . . ?
C00P C00L C00T C015 1.0(2) . . . . ?
C01B C00L C00T C015 -178.06(15) . . . . ?
C00M N007 C00W C011 -173.31(15) . . . . ?
Si03 N007 C00W C011 1.0(2) . . . . ?
C00L C00P C00Z C017 -2.7(2) . . . . ?
N008 C00P C00Z C017 178.22(14) . . . . ?
C00L C00P C00Z C01J 175.87(15) . . . . ?
N008 C00P C00Z C01J -3.2(2) . . . . ?
C019 C00V C010 C00K 0.5(3) . . . . ?
C01M C00V C010 C00K 179.62(18) . . . . ?
C00D C00K C010 C00V -1.1(2) . . . . ?
C01K C00K C010 C00V 178.27(17) . . . . ?
N007 C00W C011 N005 -0.2(2) . . . . ?
C00B N005 C011 C00W 166.19(15) . . . . ?
Si03 N005 C011 C00W -0.65(19) . . . . ?
C00M C00Q C012 C01H -0.1(2) . . . . ?
C013 C00Q C012 C01H -179.36(16) . . . . ?
C00M C00O C014 C01H 1.3(2) . . . . ?
C016 C00O C014 C01H -177.02(16) . . . . ?
C00L C00T C015 C017 -2.3(2) . . . . ?
C00L C00T C015 C01N 177.78(16) . . . . ?
C00T C015 C017 C00Z 1.1(2) . . . . ?
C01N C015 C017 C00Z -179.01(16) . . . . ?
C00P C00Z C017 C015 1.4(2) . . . . ?
C01J C00Z C017 C015 -177.19(16) . . . . ?
C010 C00V C019 C00R 0.5(3) . . . . ?
C01M C00V C019 C00R -178.64(19) . . . . ?
C00D C00R C019 C00V -0.8(3) . . . . ?
C01E C00R C019 C00V 178.90(18) . . . . ?
C00P N008 C01C C01D -169.56(17) . . . . ?
Si02 N008 C01C C01D 1.2(2) . . . . ?
N008 C01C C01D N009 0.3(3) . . . . ?
C00D N009 C01D C01C 158.70(17) . . . . ?
Si02 N009 C01D C01C -1.6(2) . . . . ?
C00O C014 C01H C012 0.7(3) . . . . ?
C00O C014 C01H C01O -178.63(17) . . . . ?
C00Q C012 C01H C014 -1.3(3) . . . . ?
C00Q C012 C01H C01O 178.03(17) . . . . ?
